data_7058037
loop_
_publ_author_name
'Kodama, Koichi'
'Kawamata, Ryuta'
'Hirose, Takuji'

_publ_section_title
;
 Synthesis and evaluation of chiral \b-amino acid-based
 low-molecular-weight organogelators possessing a methyl/trifluoromethyl
 side chain
;
_journal_issue 7
_journal_name_full 'New Journal of Chemistry'
_journal_page_first 2882
_journal_paper_doi 10.1039/C8NJ05668D
_journal_volume 43
_journal_year 2019
_chemical_formula_sum 'C11 H21 N O3'
_chemical_formula_weight 215.29
_space_group_crystal_system monoclinic
_space_group_IT_number 4
_space_group_name_Hall 'P 2yb'
_space_group_name_H-M_alt 'P 1 21 1'
_symmetry_space_group_name_Hall 'P 2yb'
_symmetry_space_group_name_H-M 'P 1 21 1'
_atom_sites_solution_hydrogens mixed
_audit_creation_method SHELXL-2018/1
_audit_update_record
;
2018-09-01 deposited with the CCDC.
2018-12-11 downloaded from the CCDC.
;
_cell_angle_alpha 90
_cell_angle_beta 92.940(7)
_cell_angle_gamma 90
_cell_formula_units_Z 4
_cell_length_a 5.288(3)
_cell_length_b 7.448(5)
_cell_length_c 30.857(19)
_cell_measurement_reflns_used 662
_cell_measurement_temperature 100(2)
_cell_measurement_theta_max 23.81
_cell_measurement_theta_min 3.31
_cell_volume 1213.7(13)
_computing_structure_refinement 'SHELXL-2018/1 (Sheldrick, 2018)'
_diffrn_ambient_temperature 100(2)
_diffrn_measured_fraction_theta_full 0.997
_diffrn_measured_fraction_theta_max 0.978
_diffrn_measurement_device_type 'Bruker APEX-II CCD'
_diffrn_measurement_method '\f and \w scans'
_diffrn_radiation_type MoK\a
_diffrn_radiation_wavelength 0.71073
_diffrn_reflns_av_R_equivalents 0.1663
_diffrn_reflns_av_unetI/netI 0.2674
_diffrn_reflns_Laue_measured_fraction_full 0.997
_diffrn_reflns_Laue_measured_fraction_max 0.978
_diffrn_reflns_limit_h_max 6
_diffrn_reflns_limit_h_min -5
_diffrn_reflns_limit_k_max 8
_diffrn_reflns_limit_k_min -9
_diffrn_reflns_limit_l_max 36
_diffrn_reflns_limit_l_min -39
_diffrn_reflns_number 6722
_diffrn_reflns_point_group_measured_fraction_full 0.814
_diffrn_reflns_point_group_measured_fraction_max 0.769
_diffrn_reflns_theta_full 25.242
_diffrn_reflns_theta_max 27.474
_diffrn_reflns_theta_min 1.322
_diffrn_source 'sealed tube'
_exptl_absorpt_coefficient_mu 0.085
_exptl_absorpt_correction_T_max 0.999
_exptl_absorpt_correction_T_min 0.663
_exptl_absorpt_correction_type multi-scan
_exptl_absorpt_process_details 'SADABS v2008/1 (Bruker, 2008)'
_exptl_crystal_colour colourless
_exptl_crystal_density_diffrn 1.178
_exptl_crystal_description platelet
_exptl_crystal_F_000 472
_exptl_crystal_size_max 0.170
_exptl_crystal_size_mid 0.140
_exptl_crystal_size_min 0.010
_refine_diff_density_max 0.240
_refine_diff_density_min -0.295
_refine_diff_density_rms 0.060
_refine_ls_abs_structure_details
;
 Flack x determined using 368 quotients [(I+)-(I-)]/[(I+)+(I-)]
 (Parsons, Flack and Wagner, Acta Cryst. B69 (2013) 249-259).
;
_refine_ls_abs_structure_Flack 2.5(10)
_refine_ls_extinction_method none
_refine_ls_goodness_of_fit_ref 0.890
_refine_ls_hydrogen_treatment mixed
_refine_ls_matrix_type full
_refine_ls_number_parameters 279
_refine_ls_number_reflns 4270
_refine_ls_number_restraints 1
_refine_ls_restrained_S_all 0.890
_refine_ls_R_factor_all 0.2111
_refine_ls_R_factor_gt 0.0791
_refine_ls_shift/su_max 0.002
_refine_ls_shift/su_mean 0.000
_refine_ls_structure_factor_coef Fsqd
_refine_ls_weighting_details 'w=1/[\s^2^(Fo^2^)+(0.0210P)^2^] where P=(Fo^2^+2Fc^2^)/3'
_refine_ls_weighting_scheme calc
_refine_ls_wR_factor_gt 0.1206
_refine_ls_wR_factor_ref 0.1591
_reflns_Friedel_coverage 0.461
_reflns_Friedel_fraction_full 0.597
_reflns_Friedel_fraction_max 0.526
_reflns_number_gt 1702
_reflns_number_total 4270
_reflns_threshold_expression 'I > 2\s(I)'
_cod_data_source_file c8nj05668d2.cif
_cod_data_source_block C6-beta-alanine-plate
_cod_depositor_comments 'Adding full bibliography for 7058036--7058038.cif.'
_cod_database_code 7058037
_shelx_shelxl_version_number 2018/1
_shelx_space_group_comment
;
The symmetry employed for this shelxl refinement is uniquely defined
by the following loop, which should always be used as a source of
symmetry information in preference to the above space-group names.
They are only intended as comments.
;
_shelx_estimated_absorpt_t_min 0.986
_shelx_estimated_absorpt_t_max 0.999

loop_
_space_group_symop_operation_xyz
'x, y, z'
'-x, y+1/2, -z'

loop_
_atom_site_label
_atom_site_type_symbol
_atom_site_fract_x
_atom_site_fract_y
_atom_site_fract_z
_atom_site_U_iso_or_equiv
_atom_site_adp_type
_atom_site_occupancy
_atom_site_site_symmetry_order
_atom_site_calc_flag
_atom_site_refinement_flags_posn
_atom_site_refinement_flags_adp
O1 O 0.1925(10) -0.4183(7) 0.45340(17) 0.0256(14) Uani 1 1 d . .
O2 O -0.0309(10) -0.2172(7) 0.48966(16) 0.0312(15) Uani 1 1 d . .
H1 H 0.041021 -0.261208 0.512125 0.047 Uiso 1 1 calc R U
O3 O 0.6764(10) 0.2441(7) 0.44703(15) 0.0285(15) Uani 1 1 d . .
O4 O 0.4709(10) 0.0234(7) 0.47964(16) 0.0284(15) Uani 1 1 d . .
H2 H 0.573707 0.048720 0.500396 0.043 Uiso 1 1 calc R U
N1 N 0.1521(13) 0.2273(9) 0.34041(19) 0.0230(17) Uani 1 1 d . .
H3 H -0.017(17) 0.156(11) 0.341(3) 0.07(3) Uiso 1 1 d . .
N2 N -0.3275(13) -0.3405(9) 0.34400(19) 0.0245(17) Uani 1 1 d . .
H4 H -0.436193 -0.421134 0.333622 0.029 Uiso 1 1 calc R U
O5 O 0.3042(10) 0.4491(8) 0.29941(16) 0.0365(16) Uani 1 1 d . .
C1 C 0.1456(15) 0.3269(11) 0.3048(2) 0.026(2) Uani 1 1 d . .
C2 C 0.0126(17) -0.3202(11) 0.4559(2) 0.024(2) Uani 1 1 d . .
C3 C -0.0107(14) 0.3542(11) 0.2255(2) 0.028(2) Uani 1 1 d . .
H5 H 0.155628 0.308261 0.217218 0.034 Uiso 1 1 calc R U
H6 H -0.001757 0.486998 0.225764 0.034 Uiso 1 1 calc R U
C4 C 0.3480(15) 0.2506(11) 0.3748(2) 0.023(2) Uani 1 1 d . .
H7 H 0.343595 0.375198 0.385963 0.028 Uiso 1 1 calc R U
H8 H 0.516479 0.229503 0.363210 0.028 Uiso 1 1 calc R U
C5 C 0.4995(16) 0.1367(11) 0.4477(2) 0.0200(19) Uani 1 1 d . .
C6 C -0.4651(15) -0.2017(11) 0.2476(2) 0.029(2) Uani 1 1 d . .
H9 H -0.298077 -0.152537 0.240621 0.034 Uiso 1 1 calc R U
H10 H -0.452779 -0.334369 0.247517 0.034 Uiso 1 1 calc R U
O6 O -0.1684(11) -0.0651(7) 0.33934(18) 0.0392(16) Uani 1 1 d . .
C7 C -0.6219(15) -0.2123(12) 0.1676(2) 0.036(2) Uani 1 1 d . .
H11 H -0.451860 -0.174957 0.159080 0.043 Uiso 1 1 calc R U
H12 H -0.625748 -0.345206 0.168066 0.043 Uiso 1 1 calc R U
C8 C 0.3057(15) 0.1203(11) 0.4112(2) 0.022(2) Uani 1 1 d . .
H13 H 0.136002 0.141606 0.422349 0.026 Uiso 1 1 calc R U
H14 H 0.308656 -0.003669 0.399672 0.026 Uiso 1 1 calc R U
C9 C -0.0591(15) 0.2894(12) 0.2706(2) 0.029(2) Uani 1 1 d . .
H15 H -0.217689 0.345421 0.279709 0.035 Uiso 1 1 calc R U
H16 H -0.087416 0.158084 0.269367 0.035 Uiso 1 1 calc R U
C10 C -0.1929(16) -0.3013(11) 0.4208(2) 0.028(2) Uani 1 1 d . .
H17 H -0.350985 -0.351586 0.431652 0.034 Uiso 1 1 calc R U
H18 H -0.222002 -0.171752 0.415425 0.034 Uiso 1 1 calc R U
C11 C -0.1639(15) 0.3585(10) 0.1454(2) 0.030(2) Uani 1 1 d . .
H19 H -0.161938 0.491435 0.144755 0.036 Uiso 1 1 calc R U
H20 H 0.004883 0.315956 0.137479 0.036 Uiso 1 1 calc R U
C12 C -0.2108(14) 0.2961(11) 0.1919(2) 0.027(2) Uani 1 1 d . .
H21 H -0.376527 0.343280 0.200147 0.032 Uiso 1 1 calc R U
H22 H -0.221221 0.163379 0.192088 0.032 Uiso 1 1 calc R U
C13 C -0.8182(15) -0.1456(10) 0.1338(2) 0.034(2) Uani 1 1 d . .
H23 H -0.809208 -0.012927 0.132425 0.041 Uiso 1 1 calc R U
H24 H -0.988833 -0.178301 0.142979 0.041 Uiso 1 1 calc R U
C14 C -0.6627(15) -0.1426(10) 0.2133(2) 0.029(2) Uani 1 1 d . .
H25 H -0.665437 -0.009689 0.212495 0.035 Uiso 1 1 calc R U
H26 H -0.830842 -0.183302 0.222072 0.035 Uiso 1 1 calc R U
C15 C -0.3307(17) -0.1780(12) 0.3279(3) 0.032(2) Uani 1 1 d . .
C16 C -0.3590(16) 0.2921(12) 0.1124(2) 0.036(2) Uani 1 1 d . .
H27 H -0.528043 0.333068 0.120583 0.043 Uiso 1 1 calc R U
H28 H -0.359029 0.159227 0.112723 0.043 Uiso 1 1 calc R U
C17 C -0.3160(15) 0.3557(12) 0.0666(2) 0.036(2) Uani 1 1 d . .
H29 H -0.147899 0.313802 0.058123 0.043 Uiso 1 1 calc R U
H30 H -0.315277 0.488604 0.066119 0.043 Uiso 1 1 calc R U
C18 C -0.5318(15) -0.1376(11) 0.2926(2) 0.030(2) Uani 1 1 d . .
H31 H -0.560819 -0.006357 0.291581 0.036 Uiso 1 1 calc R U
H32 H -0.692212 -0.195337 0.300265 0.036 Uiso 1 1 calc R U
C19 C -0.1461(16) -0.3884(11) 0.3788(2) 0.030(2) Uani 1 1 d . .
H33 H 0.025546 -0.355194 0.370248 0.036 Uiso 1 1 calc R U
H34 H -0.149365 -0.520270 0.382819 0.036 Uiso 1 1 calc R U
C20 C -0.7833(17) -0.2222(13) 0.0884(2) 0.046(2) Uani 1 1 d . .
H35 H -0.789717 -0.354967 0.089627 0.055 Uiso 1 1 calc R U
H36 H -0.614529 -0.187284 0.078710 0.055 Uiso 1 1 calc R U
C21 C -0.5206(16) 0.2863(13) 0.0335(2) 0.048(3) Uani 1 1 d . .
H37 H -0.521034 0.154737 0.033718 0.071 Uiso 1 1 calc R U
H38 H -0.484185 0.329302 0.004467 0.071 Uiso 1 1 calc R U
H39 H -0.686751 0.330728 0.041257 0.071 Uiso 1 1 calc R U
C22 C -0.9911(16) -0.1536(12) 0.0548(2) 0.050(3) Uani 1 1 d . .
H40 H -1.158421 -0.188488 0.064134 0.075 Uiso 1 1 calc R U
H41 H -0.963978 -0.206627 0.026307 0.075 Uiso 1 1 calc R U
H42 H -0.981603 -0.022483 0.052707 0.075 Uiso 1 1 calc R U

loop_
_atom_site_aniso_label
_atom_site_aniso_U_11
_atom_site_aniso_U_22
_atom_site_aniso_U_33
_atom_site_aniso_U_23
_atom_site_aniso_U_13
_atom_site_aniso_U_12
O1 0.019(3) 0.035(4) 0.023(3) -0.001(3) 0.002(3) 0.004(3)
O2 0.032(4) 0.040(4) 0.021(3) -0.003(3) -0.002(3) 0.005(3)
O3 0.019(3) 0.043(4) 0.022(3) 0.004(3) -0.009(3) -0.012(3)
O4 0.025(4) 0.040(4) 0.020(3) 0.006(3) -0.005(3) -0.009(3)
N1 0.021(4) 0.036(5) 0.012(3) 0.003(3) -0.006(3) -0.005(4)
N2 0.025(4) 0.026(4) 0.021(4) -0.001(3) -0.013(3) 0.003(3)
O5 0.037(4) 0.046(4) 0.026(3) 0.005(3) -0.010(3) -0.023(3)
C1 0.022(5) 0.034(6) 0.023(5) -0.009(4) 0.001(4) -0.006(4)
C2 0.029(6) 0.033(6) 0.010(4) -0.006(4) -0.002(4) -0.017(4)
C3 0.026(5) 0.032(5) 0.026(5) -0.006(4) -0.001(4) -0.010(4)
C4 0.030(5) 0.018(5) 0.022(4) 0.000(4) -0.005(4) -0.002(4)
C5 0.027(5) 0.022(5) 0.011(4) 0.002(4) 0.002(4) 0.006(4)
C6 0.030(5) 0.030(5) 0.025(5) -0.001(5) -0.003(4) -0.012(4)
O6 0.043(4) 0.026(3) 0.047(4) 0.006(3) -0.009(3) -0.017(3)
C7 0.036(6) 0.048(6) 0.023(4) -0.001(5) -0.004(4) -0.008(5)
C8 0.017(5) 0.029(5) 0.019(4) 0.000(4) -0.001(4) -0.006(4)
C9 0.029(5) 0.036(5) 0.023(4) -0.006(5) -0.004(4) -0.009(4)
C10 0.023(5) 0.039(6) 0.022(4) 0.005(4) 0.004(4) 0.003(4)
C11 0.024(5) 0.040(6) 0.026(5) 0.001(4) -0.005(4) -0.004(4)
C12 0.024(5) 0.027(5) 0.028(5) 0.006(4) -0.002(4) -0.008(4)
C13 0.031(5) 0.037(6) 0.035(5) -0.001(5) 0.004(4) -0.014(4)
C14 0.028(5) 0.033(5) 0.026(5) 0.000(4) 0.002(4) -0.010(4)
C15 0.033(6) 0.032(6) 0.029(5) 0.001(5) 0.001(4) -0.001(4)
C16 0.040(6) 0.038(6) 0.030(5) 0.003(5) 0.000(4) -0.010(5)
C17 0.037(6) 0.051(6) 0.019(4) 0.002(5) 0.001(4) -0.005(5)
C18 0.032(5) 0.034(5) 0.024(5) 0.002(5) -0.002(4) -0.002(4)
C19 0.030(6) 0.037(6) 0.022(4) 0.005(5) -0.002(4) -0.008(4)
C20 0.047(6) 0.061(7) 0.029(5) -0.001(6) -0.004(5) -0.003(6)
C21 0.044(6) 0.073(7) 0.024(5) -0.003(6) -0.005(4) -0.010(6)
C22 0.046(6) 0.079(8) 0.024(5) -0.001(5) 0.000(5) 0.000(6)

loop_
_atom_type_symbol
_atom_type_description
_atom_type_scat_dispersion_real
_atom_type_scat_dispersion_imag
_atom_type_scat_source
C C 0.0033 0.0016 'International Tables Vol C Tables 4.2.6.8 and 6.1.1.4'
H H 0.0000 0.0000 'International Tables Vol C Tables 4.2.6.8 and 6.1.1.4'
N N 0.0061 0.0033 'International Tables Vol C Tables 4.2.6.8 and 6.1.1.4'
O O 0.0106 0.0060 'International Tables Vol C Tables 4.2.6.8 and 6.1.1.4'

loop_
_geom_angle_atom_site_label_1
_geom_angle_atom_site_label_2
_geom_angle_atom_site_label_3
_geom_angle
C1 N1 C4 121.7(7)
C15 N2 C19 120.3(7)
O5 C1 N1 121.9(7)
O5 C1 C9 120.3(7)
N1 C1 C9 117.8(7)
O1 C2 O2 124.9(7)
O1 C2 C10 123.6(8)
O2 C2 C10 111.4(8)
C9 C3 C12 113.4(6)
N1 C4 C8 109.8(6)
O3 C5 O4 123.2(7)
O3 C5 C8 122.3(7)
O4 C5 C8 114.5(7)
C14 C6 C18 111.2(7)
C13 C7 C14 113.5(7)
C5 C8 C4 112.8(6)
C1 C9 C3 116.1(7)
C19 C10 C2 116.3(7)
C16 C11 C12 113.4(6)
C3 C12 C11 114.5(6)
C7 C13 C20 113.4(7)
C6 C14 C7 114.9(7)
O6 C15 N2 121.6(8)
O6 C15 C18 121.4(8)
N2 C15 C18 116.9(8)
C11 C16 C17 113.6(7)
C16 C17 C21 112.3(7)
C15 C18 C6 113.9(7)
N2 C19 C10 114.0(7)
C13 C20 C22 111.9(7)

loop_
_geom_bond_atom_site_label_1
_geom_bond_atom_site_label_2
_geom_bond_distance
O1 C2 1.205(10)
O2 C2 1.323(9)
O3 C5 1.232(9)
O4 C5 1.312(8)
N1 C1 1.323(9)
N1 C4 1.455(8)
N2 C15 1.308(9)
N2 C19 1.448(9)
O5 C1 1.255(9)
C1 C9 1.500(10)
C2 C10 1.502(10)
C3 C9 1.507(9)
C3 C12 1.507(9)
C4 C8 1.510(9)
C5 C8 1.488(9)
C6 C14 1.513(9)
C6 C18 1.528(9)
O6 C15 1.240(9)
C7 C13 1.517(9)
C7 C14 1.529(9)
C10 C19 1.480(10)
C11 C16 1.497(9)
C11 C12 1.539(9)
C13 C20 1.534(9)
C15 C18 1.512(10)
C16 C17 1.516(9)
C17 C21 1.539(10)
C20 C22 1.558(10)

loop_
_geom_torsion_atom_site_label_1
_geom_torsion_atom_site_label_2
_geom_torsion_atom_site_label_3
_geom_torsion_atom_site_label_4
_geom_torsion
C4 N1 C1 O5 -1.7(12)
C4 N1 C1 C9 178.3(7)
C1 N1 C4 C8 179.5(7)
O3 C5 C8 C4 -1.3(11)
O4 C5 C8 C4 -179.0(7)
N1 C4 C8 C5 -180.0(7)
O5 C1 C9 C3 21.0(12)
N1 C1 C9 C3 -159.0(7)
C12 C3 C9 C1 174.1(7)
O1 C2 C10 C19 -9.5(12)
O2 C2 C10 C19 171.0(7)
C9 C3 C12 C11 -179.3(7)
C16 C11 C12 C3 177.4(7)
C14 C7 C13 C20 -177.5(7)
C18 C6 C14 C7 -175.7(7)
C13 C7 C14 C6 -178.1(6)
C19 N2 C15 O6 5.7(13)
C19 N2 C15 C18 -178.0(7)
C12 C11 C16 C17 179.1(7)
C11 C16 C17 C21 -179.6(7)
O6 C15 C18 C6 95.2(10)
N2 C15 C18 C6 -81.1(9)
C14 C6 C18 C15 -174.9(7)
C15 N2 C19 C10 69.3(10)
C2 C10 C19 N2 -169.8(7)
C7 C13 C20 C22 178.9(7)
